data_7117403
loop_
_publ_author_name
'Yuya Suzuki'
'Masato Kageyama'
'Ryuichi Morisawa'
'Yasuo Dobashi'
'Hiroshi Hasegawa'
'Satoshi Yokojima'
'Osamu Kitagawa'

_publ_section_title
;
 The synthesis of optically active N-C axially chiral tetrahydroquinoline
 and its response to an acid-accelerated molecular rotor
;
_journal_name_full Chem.Commun.
_journal_page_first 11229
_journal_paper_doi 10.1039/C5cc03659C
_journal_volume 51
_journal_year 2015
_chemical_absolute_configuration .
_chemical_formula_moiety 'C23 H31 N'
_chemical_formula_sum 'C23 H31 N'
_chemical_formula_weight 321.49
_chemical_name_systematic
;
1-(2,5-di-tert-butylphenyl)-1,2,3,4-tetrahydroquinoline
;
_space_group_IT_number 2
_symmetry_cell_setting triclinic
_symmetry_space_group_name_Hall '-P 1'
_symmetry_space_group_name_H-M 'P -1'
_atom_sites_solution_hydrogens geom
_atom_sites_solution_primary direct
_atom_sites_solution_secondary difmap
_audit_creation_date '23 April 2014'
_audit_creation_method SHELXL-97
_audit_update_record
;
2014-04-24 deposited with the CCDC.
2015-06-02 downloaded from the CCDC.
;
_cell_angle_alpha 85.6050(10)
_cell_angle_beta 74.3180(10)
_cell_angle_gamma 69.6920(10)
_cell_formula_units_Z 2
_cell_length_a 9.3731(10)
_cell_length_b 9.7689(10)
_cell_length_c 11.5285(12)
_cell_measurement_reflns_used 4157
_cell_measurement_temperature 90
_cell_measurement_theta_max 27.56
_cell_measurement_theta_min 2.40
_cell_volume 952.97(17)
_computing_cell_refinement 'APEX2 (Bruker AXS, 2006)'
_computing_data_collection 'APEX2 (Bruker AXS, 2006)'
_computing_data_reduction 'SAINT (Bruker AXS, 2004)'
_computing_molecular_graphics 'XSHEL (Bruker AXS,2002)'
_computing_publication_material 'XCIF (Bruker AXS, 2001)'
_computing_structure_refinement 'SHELXL-97 (Sheldrick, 1997)'
_computing_structure_solution 'SHELXS-97 (Sheldrick, 1997)'
_diffrn_ambient_temperature 90
_diffrn_detector_area_resol_mean 8.333
_diffrn_measured_fraction_theta_full 0.996
_diffrn_measured_fraction_theta_max 0.996
_diffrn_measurement_device_type 'Bruker APEXII CCD area detector'
_diffrn_measurement_method 'phi and omega scans'
_diffrn_radiation_monochromator 'Bruker Helios multilayer confocal mirror'
_diffrn_radiation_source 'Bruker TXS fine-focus rotating anode'
_diffrn_radiation_type MoK\a
_diffrn_radiation_wavelength 0.71073
_diffrn_reflns_av_R_equivalents 0.0228
_diffrn_reflns_av_sigmaI/netI 0.0243
_diffrn_reflns_limit_h_max 11
_diffrn_reflns_limit_h_min -11
_diffrn_reflns_limit_k_max 11
_diffrn_reflns_limit_k_min -11
_diffrn_reflns_limit_l_max 13
_diffrn_reflns_limit_l_min -13
_diffrn_reflns_number 9262
_diffrn_reflns_theta_full 25.02
_diffrn_reflns_theta_max 25.02
_diffrn_reflns_theta_min 2.22
_exptl_absorpt_coefficient_mu 0.064
_exptl_absorpt_correction_T_max 0.9911
_exptl_absorpt_correction_T_min 0.9880
_exptl_absorpt_correction_type analytical
_exptl_absorpt_process_details
;
Crystal Faces plugin in Bruker APEX2 software
;
_exptl_crystal_colour colourless
_exptl_crystal_density_diffrn 1.120
_exptl_crystal_density_method 'not measured'
_exptl_crystal_description block
_exptl_crystal_F_000 352
_exptl_crystal_size_max 0.19
_exptl_crystal_size_mid 0.15
_exptl_crystal_size_min 0.14
_refine_diff_density_max 0.208
_refine_diff_density_min -0.220
_refine_diff_density_rms 0.039
_refine_ls_extinction_method none
_refine_ls_goodness_of_fit_ref 1.048
_refine_ls_hydrogen_treatment constr
_refine_ls_matrix_type full
_refine_ls_number_parameters 223
_refine_ls_number_reflns 3354
_refine_ls_number_restraints 0
_refine_ls_restrained_S_all 1.048
_refine_ls_R_factor_all 0.0415
_refine_ls_R_factor_gt 0.0369
_refine_ls_shift/su_max 0.000
_refine_ls_shift/su_mean 0.000
_refine_ls_structure_factor_coef Fsqd
_refine_ls_weighting_details 'calc w=1/[\s^2^(Fo^2^)+(0.0428P)^2^+0.3069P] where P=(Fo^2^+2Fc^2^)/3'
_refine_ls_weighting_scheme calc
_refine_ls_wR_factor_gt 0.0923
_refine_ls_wR_factor_ref 0.0959
_reflns_number_gt 2968
_reflns_number_total 3354
_reflns_threshold_expression >2sigma(I)
_cod_data_source_file c5cc03659c2.cif
_cod_data_source_block p-1
_cod_database_code 7117403

loop_
_symmetry_equiv_pos_as_xyz
'x, y, z'
'-x, -y, -z'

loop_
_atom_site_label
_atom_site_type_symbol
_atom_site_fract_x
_atom_site_fract_y
_atom_site_fract_z
_atom_site_U_iso_or_equiv
_atom_site_adp_type
_atom_site_occupancy
_atom_site_symmetry_multiplicity
_atom_site_calc_flag
_atom_site_refinement_flags
_atom_site_disorder_assembly
_atom_site_disorder_group
C1 C 0.41024(14) 0.74871(13) 0.29397(10) 0.0174(3) Uani 1 1 d . . .
H1A H 0.4007 0.8049 0.2196 0.021 Uiso 1 1 calc R . .
H1B H 0.4973 0.6546 0.2714 0.021 Uiso 1 1 calc R . .
C2 C 0.44796(14) 0.83346(13) 0.37981(11) 0.0195(3) Uani 1 1 d . . .
H2A H 0.3618 0.9282 0.4018 0.023 Uiso 1 1 calc R . .
H2B H 0.5464 0.8532 0.3399 0.023 Uiso 1 1 calc R . .
C3 C 0.46732(14) 0.74541(13) 0.49305(11) 0.0201(3) Uani 1 1 d . . .
H3A H 0.5696 0.6644 0.4742 0.024 Uiso 1 1 calc R . .
H3B H 0.4684 0.8089 0.5555 0.024 Uiso 1 1 calc R . .
C4 C 0.33569(14) 0.68352(12) 0.54196(10) 0.0167(3) Uani 1 1 d . . .
C5 C 0.30428(14) 0.63931(13) 0.66117(11) 0.0193(3) Uani 1 1 d . . .
H5 H 0.3647 0.6516 0.7112 0.023 Uiso 1 1 calc R . .
C6 C 0.18856(14) 0.57813(13) 0.70982(11) 0.0208(3) Uani 1 1 d . . .
H6 H 0.1703 0.5487 0.7914 0.025 Uiso 1 1 calc R . .
C7 C 0.09978(14) 0.56067(13) 0.63682(11) 0.0204(3) Uani 1 1 d . . .
H7 H 0.0205 0.5181 0.6682 0.024 Uiso 1 1 calc R . .
C8 C 0.12665(14) 0.60525(13) 0.51810(11) 0.0182(3) Uani 1 1 d . . .
H8 H 0.0645 0.5934 0.4693 0.022 Uiso 1 1 calc R . .
C9 C 0.24381(13) 0.66752(12) 0.46858(10) 0.0156(3) Uani 1 1 d . . .
C10 C 0.21146(13) 0.65919(13) 0.26489(10) 0.0154(3) Uani 1 1 d . . .
C11 C 0.08793(13) 0.74306(12) 0.21391(10) 0.0161(3) Uani 1 1 d . . .
C12 C 0.06428(14) 0.67178(13) 0.12363(10) 0.0181(3) Uani 1 1 d . . .
H12 H -0.0163 0.7243 0.0855 0.022 Uiso 1 1 calc R . .
C13 C 0.15260(14) 0.52830(13) 0.08702(10) 0.0174(3) Uani 1 1 d . . .
H13 H 0.1319 0.4865 0.0244 0.021 Uiso 1 1 calc R . .
C14 C 0.27083(13) 0.44439(12) 0.14010(10) 0.0154(3) Uani 1 1 d . . .
C15 C 0.29695(13) 0.51460(13) 0.22928(10) 0.0154(3) Uani 1 1 d . . .
H15 H 0.3770 0.4609 0.2675 0.019 Uiso 1 1 calc R . .
C16 C -0.01778(14) 0.90097(13) 0.25372(11) 0.0192(3) Uani 1 1 d . . .
C17 C 0.07931(15) 1.00322(13) 0.23225(12) 0.0251(3) Uani 1 1 d . . .
H17A H 0.1508 0.9762 0.2849 0.038 Uiso 1 1 calc R . .
H17B H 0.0083 1.1042 0.2502 0.038 Uiso 1 1 calc R . .
H17C H 0.1408 0.9945 0.1479 0.038 Uiso 1 1 calc R . .
C18 C -0.10409(15) 0.90656(14) 0.38838(11) 0.0258(3) Uani 1 1 d . . .
H18A H -0.0267 0.8745 0.4362 0.039 Uiso 1 1 calc R . .
H18B H -0.1668 0.8419 0.4025 0.039 Uiso 1 1 calc R . .
H18C H -0.1737 1.0068 0.4121 0.039 Uiso 1 1 calc R . .
C19 C -0.14446(15) 0.96202(14) 0.18389(12) 0.0247(3) Uani 1 1 d . . .
H19A H -0.2102 1.0618 0.2124 0.037 Uiso 1 1 calc R . .
H19B H -0.2104 0.9004 0.1971 0.037 Uiso 1 1 calc R . .
H19C H -0.0935 0.9627 0.0977 0.037 Uiso 1 1 calc R . .
C20 C 0.37135(14) 0.28517(13) 0.10439(10) 0.0173(3) Uani 1 1 d . . .
C21 C 0.36365(15) 0.19006(13) 0.21719(11) 0.0222(3) Uani 1 1 d . . .
H21A H 0.4063 0.2231 0.2742 0.033 Uiso 1 1 calc R . .
H21B H 0.4259 0.0879 0.1939 0.033 Uiso 1 1 calc R . .
H21C H 0.2538 0.1987 0.2552 0.033 Uiso 1 1 calc R . .
C22 C 0.54303(14) 0.27538(13) 0.04686(11) 0.0207(3) Uani 1 1 d . . .
H22A H 0.5479 0.3360 -0.0249 0.031 Uiso 1 1 calc R . .
H22B H 0.6079 0.1737 0.0238 0.031 Uiso 1 1 calc R . .
H22C H 0.5828 0.3102 0.1050 0.031 Uiso 1 1 calc R . .
C23 C 0.31299(15) 0.22517(13) 0.01382(11) 0.0215(3) Uani 1 1 d . . .
H23A H 0.2033 0.2315 0.0494 0.032 Uiso 1 1 calc R . .
H23B H 0.3788 0.1230 -0.0061 0.032 Uiso 1 1 calc R . .
H23C H 0.3196 0.2828 -0.0596 0.032 Uiso 1 1 calc R . .
N1 N 0.26206(11) 0.72119(10) 0.35044(8) 0.0154(2) Uani 1 1 d . . .

loop_
_atom_site_aniso_label
_atom_site_aniso_U_11
_atom_site_aniso_U_22
_atom_site_aniso_U_33
_atom_site_aniso_U_23
_atom_site_aniso_U_13
_atom_site_aniso_U_12
C1 0.0162(6) 0.0184(6) 0.0169(6) -0.0002(5) -0.0027(5) -0.0065(5)
C2 0.0189(6) 0.0216(6) 0.0198(6) -0.0008(5) -0.0039(5) -0.0096(5)
C3 0.0182(6) 0.0224(6) 0.0210(6) -0.0021(5) -0.0074(5) -0.0063(5)
C4 0.0157(6) 0.0137(6) 0.0182(6) -0.0024(5) -0.0046(5) -0.0011(5)
C5 0.0189(6) 0.0193(6) 0.0181(6) -0.0029(5) -0.0086(5) -0.0009(5)
C6 0.0230(6) 0.0209(6) 0.0145(6) 0.0012(5) -0.0038(5) -0.0035(5)
C7 0.0200(6) 0.0205(6) 0.0187(6) 0.0002(5) -0.0018(5) -0.0070(5)
C8 0.0183(6) 0.0194(6) 0.0173(6) -0.0014(5) -0.0052(5) -0.0062(5)
C9 0.0161(6) 0.0126(6) 0.0149(6) -0.0022(4) -0.0033(5) -0.0010(5)
C10 0.0159(6) 0.0196(6) 0.0114(5) 0.0012(4) -0.0016(4) -0.0086(5)
C11 0.0149(6) 0.0183(6) 0.0145(6) 0.0022(5) -0.0016(5) -0.0068(5)
C12 0.0161(6) 0.0217(6) 0.0169(6) 0.0037(5) -0.0063(5) -0.0063(5)
C13 0.0186(6) 0.0226(6) 0.0134(6) 0.0002(5) -0.0048(5) -0.0094(5)
C14 0.0153(6) 0.0184(6) 0.0124(6) 0.0015(4) -0.0004(4) -0.0082(5)
C15 0.0137(6) 0.0194(6) 0.0134(6) 0.0028(5) -0.0037(4) -0.0063(5)
C16 0.0169(6) 0.0193(6) 0.0200(6) 0.0003(5) -0.0050(5) -0.0041(5)
C17 0.0231(7) 0.0173(6) 0.0330(7) 0.0008(5) -0.0077(6) -0.0044(5)
C18 0.0219(7) 0.0240(7) 0.0239(7) -0.0026(5) -0.0024(5) -0.0005(5)
C19 0.0217(7) 0.0216(7) 0.0278(7) -0.0003(5) -0.0087(5) -0.0017(5)
C20 0.0191(6) 0.0178(6) 0.0157(6) 0.0003(5) -0.0056(5) -0.0065(5)
C21 0.0287(7) 0.0177(6) 0.0216(6) 0.0015(5) -0.0086(5) -0.0083(5)
C22 0.0195(6) 0.0211(6) 0.0198(6) -0.0042(5) -0.0045(5) -0.0043(5)
C23 0.0251(7) 0.0194(6) 0.0214(6) -0.0019(5) -0.0080(5) -0.0074(5)
N1 0.0160(5) 0.0185(5) 0.0133(5) -0.0001(4) -0.0040(4) -0.0077(4)

loop_
_atom_type_symbol
_atom_type_description
_atom_type_scat_dispersion_real
_atom_type_scat_dispersion_imag
_atom_type_scat_source
C C 0.0033 0.0016 'International Tables Vol C Tables 4.2.6.8 and 6.1.1.4'
H H 0.0000 0.0000 'International Tables Vol C Tables 4.2.6.8 and 6.1.1.4'
N N 0.0061 0.0033 'International Tables Vol C Tables 4.2.6.8 and 6.1.1.4'

loop_
_geom_angle_atom_site_label_1
_geom_angle_atom_site_label_2
_geom_angle_atom_site_label_3
_geom_angle
_geom_angle_site_symmetry_1
_geom_angle_site_symmetry_3
N1 C1 C2 110.67(9) . .
N1 C1 H1A 109.5 . .
C2 C1 H1A 109.5 . .
N1 C1 H1B 109.5 . .
C2 C1 H1B 109.5 . .
H1A C1 H1B 108.1 . .
C1 C2 C3 109.72(10) . .
C1 C2 H2A 109.7 . .
C3 C2 H2A 109.7 . .
C1 C2 H2B 109.7 . .
C3 C2 H2B 109.7 . .
H2A C2 H2B 108.2 . .
C4 C3 C2 111.78(10) . .
C4 C3 H3A 109.3 . .
C2 C3 H3A 109.3 . .
C4 C3 H3B 109.3 . .
C2 C3 H3B 109.3 . .
H3A C3 H3B 107.9 . .
C5 C4 C9 118.51(11) . .
C5 C4 C3 120.16(10) . .
C9 C4 C3 121.33(10) . .
C6 C5 C4 122.72(11) . .
C6 C5 H5 118.6 . .
C4 C5 H5 118.6 . .
C5 C6 C7 118.61(11) . .
C5 C6 H6 120.7 . .
C7 C6 H6 120.7 . .
C8 C7 C6 120.15(11) . .
C8 C7 H7 119.9 . .
C6 C7 H7 119.9 . .
C7 C8 C9 121.35(11) . .
C7 C8 H8 119.3 . .
C9 C8 H8 119.3 . .
C8 C9 N1 120.45(10) . .
C8 C9 C4 118.65(11) . .
N1 C9 C4 120.78(10) . .
C15 C10 C11 120.96(10) . .
C15 C10 N1 116.79(10) . .
C11 C10 N1 122.14(10) . .
C12 C11 C10 115.20(10) . .
C12 C11 C16 120.90(10) . .
C10 C11 C16 123.89(10) . .
C13 C12 C11 123.30(11) . .
C13 C12 H12 118.4 . .
C11 C12 H12 118.4 . .
C12 C13 C14 121.39(11) . .
C12 C13 H13 119.3 . .
C14 C13 H13 119.3 . .
C13 C14 C15 115.92(11) . .
C13 C14 C20 123.83(10) . .
C15 C14 C20 120.24(10) . .
C10 C15 C14 123.18(11) . .
C10 C15 H15 118.4 . .
C14 C15 H15 118.4 . .
C17 C16 C19 107.25(10) . .
C17 C16 C18 109.14(10) . .
C19 C16 C18 107.22(10) . .
C17 C16 C11 111.17(10) . .
C19 C16 C11 111.81(10) . .
C18 C16 C11 110.11(10) . .
C16 C17 H17A 109.5 . .
C16 C17 H17B 109.5 . .
H17A C17 H17B 109.5 . .
C16 C17 H17C 109.5 . .
H17A C17 H17C 109.5 . .
H17B C17 H17C 109.5 . .
C16 C18 H18A 109.5 . .
C16 C18 H18B 109.5 . .
H18A C18 H18B 109.5 . .
C16 C18 H18C 109.5 . .
H18A C18 H18C 109.5 . .
H18B C18 H18C 109.5 . .
C16 C19 H19A 109.5 . .
C16 C19 H19B 109.5 . .
H19A C19 H19B 109.5 . .
C16 C19 H19C 109.5 . .
H19A C19 H19C 109.5 . .
H19B C19 H19C 109.5 . .
C14 C20 C23 111.64(10) . .
C14 C20 C22 109.13(9) . .
C23 C20 C22 108.77(10) . .
C14 C20 C21 109.58(9) . .
C23 C20 C21 108.21(9) . .
C22 C20 C21 109.49(10) . .
C20 C21 H21A 109.5 . .
C20 C21 H21B 109.5 . .
H21A C21 H21B 109.5 . .
C20 C21 H21C 109.5 . .
H21A C21 H21C 109.5 . .
H21B C21 H21C 109.5 . .
C20 C22 H22A 109.5 . .
C20 C22 H22B 109.5 . .
H22A C22 H22B 109.5 . .
C20 C22 H22C 109.5 . .
H22A C22 H22C 109.5 . .
H22B C22 H22C 109.5 . .
C20 C23 H23A 109.5 . .
C20 C23 H23B 109.5 . .
H23A C23 H23B 109.5 . .
C20 C23 H23C 109.5 . .
H23A C23 H23C 109.5 . .
H23B C23 H23C 109.5 . .
C9 N1 C10 118.45(9) . .
C9 N1 C1 116.88(9) . .
C10 N1 C1 111.76(9) . .

loop_
_geom_bond_atom_site_label_1
_geom_bond_atom_site_label_2
_geom_bond_distance
_geom_bond_site_symmetry_2
C1 N1 1.4727(15) .
C1 C2 1.5191(16) .
C1 H1A 0.9900 .
C1 H1B 0.9900 .
C2 C3 1.5247(17) .
C2 H2A 0.9900 .
C2 H2B 0.9900 .
C3 C4 1.5150(17) .
C3 H3A 0.9900 .
C3 H3B 0.9900 .
C4 C5 1.3930(17) .
C4 C9 1.4104(16) .
C5 C6 1.3850(18) .
C5 H5 0.9500 .
C6 C7 1.3888(17) .
C6 H6 0.9500 .
C7 C8 1.3873(17) .
C7 H7 0.9500 .
C8 C9 1.4049(17) .
C8 H8 0.9500 .
C9 N1 1.4092(15) .
C10 C15 1.3897(16) .
C10 C11 1.4117(16) .
C10 N1 1.4520(14) .
C11 C12 1.4001(16) .
C11 C16 1.5407(16) .
C12 C13 1.3872(17) .
C12 H12 0.9500 .
C13 C14 1.3905(16) .
C13 H13 0.9500 .
C14 C15 1.3957(16) .
C14 C20 1.5323(16) .
C15 H15 0.9500 .
C16 C17 1.5358(17) .
C16 C19 1.5380(17) .
C16 C18 1.5398(17) .
C17 H17A 0.9800 .
C17 H17B 0.9800 .
C17 H17C 0.9800 .
C18 H18A 0.9800 .
C18 H18B 0.9800 .
C18 H18C 0.9800 .
C19 H19A 0.9800 .
C19 H19B 0.9800 .
C19 H19C 0.9800 .
C20 C23 1.5355(16) .
C20 C22 1.5377(17) .
C20 C21 1.5396(16) .
C21 H21A 0.9800 .
C21 H21B 0.9800 .
C21 H21C 0.9800 .
C22 H22A 0.9800 .
C22 H22B 0.9800 .
C22 H22C 0.9800 .
C23 H23A 0.9800 .
C23 H23B 0.9800 .
C23 H23C 0.9800 .
